data_7029764
loop_
_publ_author_name
'Gusev, Alexey N'
'Nemec, Ivan'
'Herchel, Radovan'
'Bayjyyev, Eziz'
'Nyshchimenko, Galyna A'
'Alexandrov, Grigory G'
'Eremenko, Igor L'
'Tr\'avn\'i\<cek, Zden\<ek'
'Hasegawa, Miki'
'Linert, Wolfgang'

_publ_section_title
;
 Versatile coordination modes of
 bis[5-(2-pyridine-2-yl)-1,2,4-triazole-3-yl]alkanes in Cu(ii) complexes.
;
_journal_issue 19
_journal_name_full 'Dalton transactions (Cambridge, England : 2003)'
_journal_page_first 7153
_journal_page_last 7165
_journal_paper_doi 10.1039/c4dt00462k
_journal_volume 43
_journal_year 2014
_chemical_formula_sum 'C17 H15 N8'
_chemical_formula_weight 331.37
_chemical_name_systematic
; 
 ? 
;
_space_group_IT_number 18
_symmetry_cell_setting orthorhombic
_symmetry_space_group_name_Hall 'P 2 2ab'
_symmetry_space_group_name_H-M 'P 21 21 2'
_atom_sites_solution_hydrogens geom
_atom_sites_solution_primary direct
_atom_sites_solution_secondary difmap
_audit_creation_method SHELXL-97
_cell_angle_alpha 90.00
_cell_angle_beta 90.00
_cell_angle_gamma 90.00
_cell_formula_units_Z 2
_cell_length_a 12.162(3)
_cell_length_b 15.550(4)
_cell_length_c 4.2446(11)
_cell_measurement_reflns_used 509
_cell_measurement_temperature 150(2)
_cell_measurement_theta_max 21.33
_cell_measurement_theta_min 2.62
_cell_volume 802.7(4)
_computing_cell_refinement 'Bruker SAINT'
_computing_data_collection 'Bruker APEX2'
_computing_data_reduction 'Bruker SAINT'
_computing_molecular_graphics 'Bruker SHELXTL'
_computing_publication_material 'Bruker SHELXTL'
_computing_structure_refinement 'SHELXL-97 (Sheldrick, 1997)'
_computing_structure_solution 'SHELXS-97 (Sheldrick, 1990)'
_diffrn_ambient_temperature 150(2)
_diffrn_measured_fraction_theta_full 0.981
_diffrn_measured_fraction_theta_max 0.981
_diffrn_measurement_device_type 'Bruker APEX-II CCD'
_diffrn_measurement_method '\f and \w scans'
_diffrn_radiation_monochromator graphite
_diffrn_radiation_source 'fine-focus sealed tube'
_diffrn_radiation_type MoK\a
_diffrn_radiation_wavelength 0.71073
_diffrn_reflns_av_R_equivalents 0.0717
_diffrn_reflns_av_sigmaI/netI 0.0987
_diffrn_reflns_limit_h_max 14
_diffrn_reflns_limit_h_min -14
_diffrn_reflns_limit_k_max 18
_diffrn_reflns_limit_k_min -14
_diffrn_reflns_limit_l_max 4
_diffrn_reflns_limit_l_min -5
_diffrn_reflns_number 3590
_diffrn_reflns_theta_full 25.51
_diffrn_reflns_theta_max 25.51
_diffrn_reflns_theta_min 2.62
_diffrn_standards_number 0
_exptl_absorpt_coefficient_mu 0.090
_exptl_absorpt_correction_type none
_exptl_crystal_colour colourless
_exptl_crystal_density_diffrn 1.371
_exptl_crystal_density_method 'not measured'
_exptl_crystal_description plate
_exptl_crystal_F_000 346
_exptl_crystal_size_max 0.34
_exptl_crystal_size_mid 0.23
_exptl_crystal_size_min 0.08
_refine_diff_density_max 0.248
_refine_diff_density_min -0.238
_refine_diff_density_rms 0.053
_refine_ls_abs_structure_details 'Flack H D (1983), Acta Cryst. A39, 876-881'
_refine_ls_abs_structure_Flack -2(6)
_refine_ls_extinction_method none
_refine_ls_goodness_of_fit_ref 0.999
_refine_ls_hydrogen_treatment mixed
_refine_ls_matrix_type full
_refine_ls_number_parameters 117
_refine_ls_number_reflns 1436
_refine_ls_number_restraints 1
_refine_ls_restrained_S_all 1.000
_refine_ls_R_factor_all 0.0909
_refine_ls_R_factor_gt 0.0594
_refine_ls_shift/su_max 0.000
_refine_ls_shift/su_mean 0.000
_refine_ls_structure_factor_coef Fsqd
_refine_ls_weighting_details 'calc w=1/[\s^2^(Fo^2^)+(0.0477P)^2^+0.0000P] where P=(Fo^2^+2Fc^2^)/3'
_refine_ls_weighting_scheme calc
_refine_ls_wR_factor_gt 0.1143
_refine_ls_wR_factor_ref 0.1254
_reflns_number_gt 1028
_reflns_number_total 1481
_reflns_threshold_expression >2sigma(I)
_cod_data_source_file c4dt00462k2.cif
_cod_data_source_block H2L3
_cod_depositor_comments
;Adding full bibliography for
 ./tmp-cod-update-bibliographies-12899/cifs/7029764.cif.
;
_cod_original_sg_symbol_H-M P2(1)2(1)2
_cod_database_code 7029764

loop_
_symmetry_equiv_pos_as_xyz
'x, y, z'
'x+1/2, -y+1/2, -z'
'-x+1/2, y+1/2, -z'
'-x, -y, z'

loop_
_atom_site_label
_atom_site_type_symbol
_atom_site_fract_x
_atom_site_fract_y
_atom_site_fract_z
_atom_site_U_iso_or_equiv
_atom_site_adp_type
_atom_site_occupancy
_atom_site_symmetry_multiplicity
_atom_site_calc_flag
_atom_site_refinement_flags
N1 N 0.5090(2) 0.62028(18) -0.0128(8) 0.0254(7) Uani 1 1 d .
N2 N 0.6492(2) 0.49538(18) 0.2719(8) 0.0265(7) Uani 1 1 d D
H2B H 0.588(2) 0.470(2) 0.202(9) 0.032 Uiso 1 1 d D
N3 N 0.7255(2) 0.45522(18) 0.4542(8) 0.0261(8) Uani 1 1 d .
N4 N 0.7701(2) 0.59489(18) 0.3901(7) 0.0231(8) Uani 1 1 d .
C1 C 0.4500(3) 0.6761(2) -0.1801(10) 0.0313(10) Uani 1 1 d .
H1A H 0.3761 0.6616 -0.2287 0.038 Uiso 1 1 calc R
C2 C 0.4905(3) 0.7540(2) -0.2873(11) 0.0342(10) Uani 1 1 d .
H2A H 0.4452 0.7925 -0.4031 0.041 Uiso 1 1 calc R
C3 C 0.5991(3) 0.7744(2) -0.2209(11) 0.0327(10) Uani 1 1 d .
H3A H 0.6304 0.8269 -0.2926 0.039 Uiso 1 1 calc R
C4 C 0.6608(3) 0.7165(2) -0.0476(10) 0.0290(10) Uani 1 1 d .
H4A H 0.7353 0.7289 0.0027 0.035 Uiso 1 1 calc R
C5 C 0.6131(3) 0.6405(2) 0.0514(9) 0.0247(9) Uani 1 1 d .
C6 C 0.6766(2) 0.5783(2) 0.2350(9) 0.0204(8) Uani 1 1 d .
C7 C 0.7958(3) 0.5177(2) 0.5197(9) 0.0240(8) Uani 1 1 d .
C8 C 0.8958(2) 0.5050(2) 0.7184(9) 0.0271(9) Uani 1 1 d .
H8A H 0.8879 0.4512 0.8413 0.033 Uiso 1 1 calc R
H8B H 0.9024 0.5533 0.8691 0.033 Uiso 1 1 calc R
C9 C 1.0000 0.5000 0.5174(12) 0.0210(11) Uani 1 2 d S
H9A H 1.0047 0.5497 0.3874 0.025 Uiso 0.50 1 d P

loop_
_atom_site_aniso_label
_atom_site_aniso_U_11
_atom_site_aniso_U_22
_atom_site_aniso_U_33
_atom_site_aniso_U_23
_atom_site_aniso_U_13
_atom_site_aniso_U_12
N1 0.0240(14) 0.0228(17) 0.0295(19) -0.0043(14) -0.0049(17) 0.0012(12)
N2 0.0190(13) 0.0252(18) 0.035(2) 0.0016(17) -0.0037(15) -0.0032(13)
N3 0.0221(14) 0.0257(16) 0.031(2) 0.0067(14) 0.0003(16) 0.0015(13)
N4 0.0214(14) 0.0239(17) 0.024(2) -0.0023(13) 0.0012(13) 0.0007(13)
C1 0.0259(18) 0.028(2) 0.040(3) -0.0056(19) -0.0071(19) 0.0022(16)
C2 0.038(2) 0.025(2) 0.040(3) -0.002(2) -0.005(2) 0.0040(16)
C3 0.040(2) 0.021(2) 0.038(3) -0.0045(19) 0.001(2) 0.0006(17)
C4 0.0312(19) 0.025(2) 0.031(3) -0.0050(18) -0.001(2) -0.0007(17)
C5 0.0248(17) 0.0185(19) 0.031(2) -0.0028(18) 0.0051(18) 0.0013(15)
C6 0.0178(16) 0.0202(19) 0.023(2) -0.0033(18) 0.0046(17) -0.0011(14)
C7 0.0222(17) 0.030(2) 0.020(2) -0.0022(17) 0.0106(17) 0.0004(15)
C8 0.0245(17) 0.037(2) 0.020(2) 0.0041(18) -0.0029(18) 0.0017(16)
C9 0.021(2) 0.029(3) 0.013(3) 0.000 0.000 0.002(2)

loop_
_atom_type_symbol
_atom_type_description
_atom_type_scat_dispersion_real
_atom_type_scat_dispersion_imag
_atom_type_scat_source
C C 0.0033 0.0016 'International Tables Vol C Tables 4.2.6.8 and 6.1.1.4'
H H 0.0000 0.0000 'International Tables Vol C Tables 4.2.6.8 and 6.1.1.4'
N N 0.0061 0.0033 'International Tables Vol C Tables 4.2.6.8 and 6.1.1.4'

loop_
_geom_angle_atom_site_label_1
_geom_angle_atom_site_label_2
_geom_angle_atom_site_label_3
_geom_angle
_geom_angle_site_symmetry_1
C1 N1 C5 117.8(3) .
C6 N2 N3 109.8(3) .
C6 N2 H2B 126(2) .
N3 N2 H2B 124(2) .
C7 N3 N2 102.9(3) .
C6 N4 C7 102.9(3) .
N1 C1 C2 123.6(3) .
N1 C1 H1A 118.2 .
C2 C1 H1A 118.2 .
C1 C2 C3 118.2(4) .
C1 C2 H2A 120.9 .
C3 C2 H2A 120.9 .
C4 C3 C2 118.4(4) .
C4 C3 H3A 120.8 .
C2 C3 H3A 120.8 .
C5 C4 C3 119.3(3) .
C5 C4 H4A 120.3 .
C3 C4 H4A 120.3 .
N1 C5 C4 122.6(3) .
N1 C5 C6 117.0(3) .
C4 C5 C6 120.4(3) .
N4 C6 N2 109.8(3) .
N4 C6 C5 125.6(3) .
N2 C6 C5 124.6(3) .
N3 C7 N4 114.6(3) .
N3 C7 C8 123.2(3) .
N4 C7 C8 122.2(3) .
C7 C8 C9 111.5(3) .
C7 C8 H8A 109.3 .
C9 C8 H8A 109.3 .
C7 C8 H8B 109.3 .
C9 C8 H8B 109.3 .
H8A C8 H8B 108.0 .
C8 C9 C8 112.2(4) 4_765
C8 C9 H9A 108.3 4_765
C8 C9 H9A 109.4 .

loop_
_geom_bond_atom_site_label_1
_geom_bond_atom_site_label_2
_geom_bond_distance
_geom_bond_site_symmetry_2
N1 C1 1.331(5) .
N1 C5 1.333(4) .
N2 C6 1.341(4) .
N2 N3 1.360(4) .
N2 H2B 0.90(2) .
N3 C7 1.324(4) .
N4 C6 1.339(4) .
N4 C7 1.357(4) .
C1 C2 1.386(5) .
C1 H1A 0.9500 .
C2 C3 1.387(5) .
C2 H2A 0.9500 .
C3 C4 1.384(5) .
C3 H3A 0.9500 .
C4 C5 1.382(5) .
C4 H4A 0.9500 .
C5 C6 1.464(5) .
C7 C8 1.493(5) .
C8 C9 1.530(4) .
C8 H8A 0.9900 .
C8 H8B 0.9900 .
C9 C8 1.530(4) 4_765
C9 H9A 0.9516 .
